data_7210836
loop_
_publ_author_name
'Chaumont, Cl\'ement'
'Mobian, Pierre'
'Kyritsakas, Nathalie'
'Henry, Marc'

_publ_section_title
;
 Synthesis, topology and energy analysis of crystalline resorcinol-based
 oligophenylene molecules with various symmetries
;
_journal_issue 34
_journal_name_full CrystEngComm
_journal_page_first 6845
_journal_paper_doi 10.1039/c3ce40761f
_journal_volume 15
_journal_year 2013
_chemical_formula_moiety 'C22 H22 O4'
_chemical_formula_sum 'C22 H22 O4'
_chemical_formula_weight 350.40
_chemical_name_systematic
;

?

;
_space_group_IT_number 2
_symmetry_cell_setting triclinic
_symmetry_space_group_name_Hall '-P 1'
_symmetry_space_group_name_H-M 'P -1'
_atom_sites_solution_hydrogens geom
_atom_sites_solution_primary direct
_atom_sites_solution_secondary difmap
_audit_creation_method SHELXL-97
_cell_angle_alpha 74.7250(10)
_cell_angle_beta 81.3570(10)
_cell_angle_gamma 83.1840(10)
_cell_formula_units_Z 2
_cell_length_a 7.8893(2)
_cell_length_b 9.9296(2)
_cell_length_c 11.9272(3)
_cell_measurement_reflns_used 5083
_cell_measurement_temperature 173(2)
_cell_measurement_theta_max 30.07
_cell_measurement_theta_min 2.41
_cell_volume 888.03(4)
_computing_cell_refinement 'Bruker SMART'
_computing_data_collection 'Bruker SMART'
_computing_data_reduction 'Bruker SAINT'
_computing_molecular_graphics 'Bruker SHELXTL'
_computing_publication_material 'Bruker SHELXTL'
_computing_structure_refinement 'SHELXL-97 (Sheldrick, 1997)'
_computing_structure_solution 'SHELXS-97 (Sheldrick, 1990)'
_diffrn_ambient_temperature 173(2)
_diffrn_measured_fraction_theta_full 0.994
_diffrn_measured_fraction_theta_max 0.994
_diffrn_measurement_device_type 'CCD area detector'
_diffrn_measurement_method 'phi and omega scans'
_diffrn_radiation_monochromator graphite
_diffrn_radiation_source 'fine-focus sealed tube'
_diffrn_radiation_type MoK\a
_diffrn_radiation_wavelength 0.71073
_diffrn_reflns_av_R_equivalents 0.0184
_diffrn_reflns_av_sigmaI/netI 0.0230
_diffrn_reflns_limit_h_max 6
_diffrn_reflns_limit_h_min -10
_diffrn_reflns_limit_k_max 14
_diffrn_reflns_limit_k_min -14
_diffrn_reflns_limit_l_max 16
_diffrn_reflns_limit_l_min -16
_diffrn_reflns_number 12010
_diffrn_reflns_theta_full 29.11
_diffrn_reflns_theta_max 29.11
_diffrn_reflns_theta_min 1.78
_exptl_absorpt_coefficient_mu 0.089
_exptl_absorpt_correction_T_max 0.9911
_exptl_absorpt_correction_T_min 0.9894
_exptl_absorpt_correction_type multi-scan
_exptl_absorpt_process_details sadabs
_exptl_crystal_colour colorless
_exptl_crystal_density_diffrn 1.310
_exptl_crystal_density_meas ?
_exptl_crystal_density_method 'not measured'
_exptl_crystal_description prism
_exptl_crystal_F_000 372
_exptl_crystal_size_max 0.12
_exptl_crystal_size_mid 0.10
_exptl_crystal_size_min 0.10
_refine_diff_density_max 0.330
_refine_diff_density_min -0.185
_refine_diff_density_rms 0.040
_refine_ls_extinction_method none
_refine_ls_goodness_of_fit_ref 1.035
_refine_ls_hydrogen_treatment constr
_refine_ls_matrix_type full
_refine_ls_number_parameters 239
_refine_ls_number_reflns 4728
_refine_ls_number_restraints 0
_refine_ls_restrained_S_all 1.035
_refine_ls_R_factor_all 0.0538
_refine_ls_R_factor_gt 0.0424
_refine_ls_shift/su_max 0.000
_refine_ls_shift/su_mean 0.000
_refine_ls_structure_factor_coef Fsqd
_refine_ls_weighting_details 'calc w=1/[\s^2^(Fo^2^)+(0.0616P)^2^+0.2153P] where P=(Fo^2^+2Fc^2^)/3'
_refine_ls_weighting_scheme calc
_refine_ls_wR_factor_gt 0.1159
_refine_ls_wR_factor_ref 0.1246
_reflns_number_gt 3789
_reflns_number_total 4728
_reflns_threshold_expression >2sigma(I)
_cod_data_source_file c3ce40761f.txt
_cod_data_source_block e2366b
_cod_depositor_comments
;
The following automatic conversions were performed:

'_symmetry_cell_setting' value 'Triclinic' changed to 'triclinic'
according to /home/saulius/struct/CIF-dictionaries/cif_core.dic
dictionary named 'cif_core.dic' version 2.4.2 from 2011-04-26.

Automatic conversion script
Id: cif_fix_values 1891 2012-01-12 08:04:46Z andrius 

The following automatic conversions were performed:

'_exptl_crystal_density_meas' value 'none' was changed to '?' - the
value is perceived as not measured.

Automatic conversion script
Id: cif_fix_values 3008 2015-01-20 13:52:24Z robertas 
;
_cod_original_cell_volume 888.04(4)
_cod_original_sg_symbol_H-M P-1
_cod_database_code 7210836

loop_
_symmetry_equiv_pos_as_xyz
'x, y, z'
'-x, -y, -z'

loop_
_atom_site_label
_atom_site_type_symbol
_atom_site_fract_x
_atom_site_fract_y
_atom_site_fract_z
_atom_site_U_iso_or_equiv
_atom_site_adp_type
_atom_site_occupancy
_atom_site_symmetry_multiplicity
_atom_site_calc_flag
_atom_site_refinement_flags
C1 C 0.13658(15) 0.77135(11) 0.54257(10) 0.0253(2) Uani 1 1 d .
C2 C -0.00356(16) 0.77576(12) 0.48151(10) 0.0269(2) Uani 1 1 d .
H2 H -0.0873 0.7096 0.5109 0.032 Uiso 1 1 calc R
C3 C -0.01860(16) 0.87759(12) 0.37795(10) 0.0275(2) Uani 1 1 d .
C4 C 0.10508(16) 0.97360(12) 0.33170(10) 0.0283(3) Uani 1 1 d .
H4 H 0.0953 1.0411 0.2594 0.034 Uiso 1 1 calc R
C5 C 0.24202(15) 0.96869(11) 0.39297(10) 0.0266(2) Uani 1 1 d .
C6 C 0.25920(16) 0.86746(12) 0.49802(10) 0.0269(2) Uani 1 1 d .
H6 H 0.3547 0.8644 0.5389 0.032 Uiso 1 1 calc R
O1 O -0.15406(12) 0.89536(10) 0.31449(8) 0.0361(2) Uani 1 1 d .
C7 C -0.30109(17) 0.82252(14) 0.37071(12) 0.0349(3) Uani 1 1 d .
H7A H -0.2729 0.7217 0.3801 0.052 Uiso 1 1 calc R
H7B H -0.3958 0.8543 0.3229 0.052 Uiso 1 1 calc R
H7C H -0.3357 0.8415 0.4478 0.052 Uiso 1 1 calc R
O2 O 0.36650(12) 1.06137(9) 0.35813(8) 0.0333(2) Uani 1 1 d .
C8 C 0.34764(19) 1.17191(13) 0.25500(12) 0.0365(3) Uani 1 1 d .
H8A H 0.3530 1.1320 0.1875 0.055 Uiso 1 1 calc R
H8B H 0.4406 1.2338 0.2418 0.055 Uiso 1 1 calc R
H8C H 0.2364 1.2257 0.2650 0.055 Uiso 1 1 calc R
C9 C 0.14498(15) 0.66849(11) 0.65769(10) 0.0255(2) Uani 1 1 d .
C10 C 0.19974(15) 0.70713(11) 0.75010(10) 0.0259(2) Uani 1 1 d .
H10 H 0.2368 0.7982 0.7369 0.031 Uiso 1 1 calc R
C11 C 0.20152(15) 0.61557(11) 0.86125(10) 0.0257(2) Uani 1 1 d .
C12 C 0.14806(16) 0.48128(12) 0.87789(10) 0.0294(3) Uani 1 1 d .
H12 H 0.1479 0.4170 0.9527 0.035 Uiso 1 1 calc R
C13 C 0.09553(17) 0.44104(12) 0.78684(11) 0.0312(3) Uani 1 1 d .
H13 H 0.0610 0.3492 0.7994 0.037 Uiso 1 1 calc R
C14 C 0.09290(16) 0.53344(12) 0.67760(11) 0.0289(3) Uani 1 1 d .
H14 H 0.0556 0.5051 0.6159 0.035 Uiso 1 1 calc R
C15 C 0.25145(15) 0.66006(11) 0.96068(10) 0.0259(2) Uani 1 1 d .
C16 C 0.30313(16) 0.56164(12) 1.05816(10) 0.0287(2) Uani 1 1 d .
H16 H 0.3146 0.4650 1.0593 0.034 Uiso 1 1 calc R
C17 C 0.33840(16) 0.60320(12) 1.15442(10) 0.0284(2) Uani 1 1 d .
C18 C 0.32912(17) 0.74340(12) 1.15325(10) 0.0310(3) Uani 1 1 d .
H18 H 0.3539 0.7716 1.2188 0.037 Uiso 1 1 calc R
C19 C 0.28255(18) 0.84252(12) 1.05348(11) 0.0316(3) Uani 1 1 d .
C20 C 0.24103(17) 0.80331(12) 0.95861(10) 0.0295(3) Uani 1 1 d .
H20 H 0.2058 0.8724 0.8926 0.035 Uiso 1 1 calc R
O3 O 0.37974(13) 0.49609(9) 1.24748(8) 0.0378(2) Uani 1 1 d .
C21 C 0.4162(2) 0.53066(15) 1.34847(12) 0.0419(3) Uani 1 1 d .
H21A H 0.5161 0.5862 1.3282 0.063 Uiso 1 1 calc R
H21B H 0.4412 0.4445 1.4083 0.063 Uiso 1 1 calc R
H21C H 0.3165 0.5852 1.3789 0.063 Uiso 1 1 calc R
O4 O 0.27891(16) 0.97847(9) 1.05975(8) 0.0460(3) Uani 1 1 d .
C22 C 0.2516(3) 1.08550(14) 0.95650(13) 0.0518(4) Uani 1 1 d .
H22A H 0.3376 1.0701 0.8917 0.078 Uiso 1 1 calc R
H22B H 0.2623 1.1771 0.9701 0.078 Uiso 1 1 calc R
H22C H 0.1362 1.0830 0.9366 0.078 Uiso 1 1 calc R

loop_
_atom_site_aniso_label
_atom_site_aniso_U_11
_atom_site_aniso_U_22
_atom_site_aniso_U_33
_atom_site_aniso_U_23
_atom_site_aniso_U_13
_atom_site_aniso_U_12
C1 0.0262(6) 0.0225(5) 0.0281(5) -0.0100(4) -0.0012(4) -0.0002(4)
C2 0.0261(6) 0.0256(5) 0.0308(5) -0.0106(4) -0.0015(4) -0.0044(4)
C3 0.0259(6) 0.0296(6) 0.0298(5) -0.0123(4) -0.0042(4) -0.0015(4)
C4 0.0291(7) 0.0270(5) 0.0291(5) -0.0084(4) -0.0025(4) -0.0017(4)
C5 0.0252(6) 0.0238(5) 0.0316(6) -0.0103(4) 0.0007(4) -0.0031(4)
C6 0.0247(6) 0.0269(5) 0.0307(5) -0.0102(4) -0.0034(4) -0.0013(4)
O1 0.0302(5) 0.0437(5) 0.0357(5) -0.0065(4) -0.0098(4) -0.0091(4)
C7 0.0262(7) 0.0396(7) 0.0418(7) -0.0133(5) -0.0063(5) -0.0047(5)
O2 0.0305(5) 0.0303(4) 0.0384(5) -0.0041(4) -0.0045(4) -0.0092(3)
C8 0.0389(8) 0.0298(6) 0.0388(7) -0.0034(5) -0.0021(5) -0.0097(5)
C9 0.0228(6) 0.0235(5) 0.0302(5) -0.0087(4) -0.0009(4) -0.0006(4)
C10 0.0248(6) 0.0231(5) 0.0306(5) -0.0082(4) -0.0018(4) -0.0030(4)
C11 0.0244(6) 0.0234(5) 0.0299(5) -0.0095(4) -0.0005(4) -0.0014(4)
C12 0.0332(7) 0.0232(5) 0.0307(6) -0.0068(4) 0.0003(5) -0.0034(4)
C13 0.0349(7) 0.0232(5) 0.0369(6) -0.0105(5) -0.0005(5) -0.0058(4)
C14 0.0297(7) 0.0257(5) 0.0339(6) -0.0123(4) -0.0030(5) -0.0026(4)
C15 0.0254(6) 0.0241(5) 0.0284(5) -0.0082(4) 0.0003(4) -0.0033(4)
C16 0.0299(7) 0.0218(5) 0.0342(6) -0.0073(4) -0.0036(5) -0.0016(4)
C17 0.0271(7) 0.0251(5) 0.0319(6) -0.0041(4) -0.0051(5) -0.0022(4)
C18 0.0367(7) 0.0276(6) 0.0304(6) -0.0084(5) -0.0062(5) -0.0038(5)
C19 0.0403(8) 0.0224(5) 0.0326(6) -0.0082(4) -0.0038(5) -0.0029(5)
C20 0.0362(7) 0.0224(5) 0.0290(5) -0.0058(4) -0.0036(5) -0.0011(4)
O3 0.0500(6) 0.0271(4) 0.0370(5) -0.0041(4) -0.0165(4) -0.0012(4)
C21 0.0529(10) 0.0375(7) 0.0368(7) -0.0048(5) -0.0170(6) -0.0053(6)
O4 0.0845(8) 0.0212(4) 0.0355(5) -0.0080(4) -0.0163(5) -0.0032(4)
C22 0.0902(13) 0.0237(6) 0.0436(8) -0.0051(5) -0.0216(8) -0.0036(7)

loop_
_atom_type_symbol
_atom_type_description
_atom_type_scat_dispersion_real
_atom_type_scat_dispersion_imag
_atom_type_scat_source
C C 0.0033 0.0016 'International Tables Vol C Tables 4.2.6.8 and 6.1.1.4'
H H 0.0000 0.0000 'International Tables Vol C Tables 4.2.6.8 and 6.1.1.4'
O O 0.0106 0.0060 'International Tables Vol C Tables 4.2.6.8 and 6.1.1.4'

loop_
_geom_angle_atom_site_label_1
_geom_angle_atom_site_label_2
_geom_angle_atom_site_label_3
_geom_angle
C6 C1 C2 119.80(11)
C6 C1 C9 121.19(11)
C2 C1 C9 118.91(10)
C3 C2 C1 119.31(11)
C3 C2 H2 120.3
C1 C2 H2 120.3
O1 C3 C2 124.06(11)
O1 C3 C4 114.61(11)
C2 C3 C4 121.31(11)
C5 C4 C3 118.81(11)
C5 C4 H4 120.6
C3 C4 H4 120.6
O2 C5 C4 123.62(10)
O2 C5 C6 115.53(11)
C4 C5 C6 120.84(11)
C1 C6 C5 119.89(11)
C1 C6 H6 120.1
C5 C6 H6 120.1
C3 O1 C7 116.55(10)
O1 C7 H7A 109.5
O1 C7 H7B 109.5
H7A C7 H7B 109.5
O1 C7 H7C 109.5
H7A C7 H7C 109.5
H7B C7 H7C 109.5
C5 O2 C8 117.24(10)
O2 C8 H8A 109.5
O2 C8 H8B 109.5
H8A C8 H8B 109.5
O2 C8 H8C 109.5
H8A C8 H8C 109.5
H8B C8 H8C 109.5
C10 C9 C14 118.59(10)
C10 C9 C1 120.17(10)
C14 C9 C1 121.21(10)
C11 C10 C9 121.86(10)
C11 C10 H10 119.1
C9 C10 H10 119.1
C10 C11 C12 117.89(10)
C10 C11 C15 121.48(10)
C12 C11 C15 120.59(10)
C13 C12 C11 120.87(11)
C13 C12 H12 119.6
C11 C12 H12 119.6
C14 C13 C12 120.52(10)
C14 C13 H13 119.7
C12 C13 H13 119.7
C13 C14 C9 120.26(11)
C13 C14 H14 119.9
C9 C14 H14 119.9
C16 C15 C20 119.02(11)
C16 C15 C11 120.75(10)
C20 C15 C11 120.19(10)
C15 C16 C17 120.60(10)
C15 C16 H16 119.7
C17 C16 H16 119.7
O3 C17 C18 124.03(11)
O3 C17 C16 115.11(10)
C18 C17 C16 120.86(11)
C17 C18 C19 118.43(11)
C17 C18 H18 120.8
C19 C18 H18 120.8
O4 C19 C20 124.10(11)
O4 C19 C18 114.28(11)
C20 C19 C18 121.61(10)
C19 C20 C15 119.41(11)
C19 C20 H20 120.3
C15 C20 H20 120.3
C17 O3 C21 118.15(10)
O3 C21 H21A 109.5
O3 C21 H21B 109.5
H21A C21 H21B 109.5
O3 C21 H21C 109.5
H21A C21 H21C 109.5
H21B C21 H21C 109.5
C19 O4 C22 117.39(10)
O4 C22 H22A 109.5
O4 C22 H22B 109.5
H22A C22 H22B 109.5
O4 C22 H22C 109.5
H22A C22 H22C 109.5
H22B C22 H22C 109.5

loop_
_geom_bond_atom_site_label_1
_geom_bond_atom_site_label_2
_geom_bond_distance
C1 C6 1.3879(16)
C1 C2 1.4030(17)
C1 C9 1.4850(15)
C2 C3 1.3855(16)
C2 H2 0.9500
C3 O1 1.3690(15)
C3 C4 1.3955(17)
C4 C5 1.3818(18)
C4 H4 0.9500
C5 O2 1.3691(14)
C5 C6 1.3977(16)
C6 H6 0.9500
O1 C7 1.4241(15)
C7 H7A 0.9800
C7 H7B 0.9800
C7 H7C 0.9800
O2 C8 1.4300(15)
C8 H8A 0.9800
C8 H8B 0.9800
C8 H8C 0.9800
C9 C10 1.3978(16)
C9 C14 1.3990(15)
C10 C11 1.3971(15)
C10 H10 0.9500
C11 C12 1.4015(15)
C11 C15 1.4881(16)
C12 C13 1.3834(17)
C12 H12 0.9500
C13 C14 1.3833(17)
C13 H13 0.9500
C14 H14 0.9500
C15 C16 1.3865(16)
C15 C20 1.4089(15)
C16 C17 1.3924(17)
C16 H16 0.9500
C17 O3 1.3689(14)
C17 C18 1.3818(16)
C18 C19 1.3958(17)
C18 H18 0.9500
C19 O4 1.3682(14)
C19 C20 1.3831(17)
C20 H20 0.9500
O3 C21 1.4130(16)
C21 H21A 0.9800
C21 H21B 0.9800
C21 H21C 0.9800
O4 C22 1.4241(16)
C22 H22A 0.9800
C22 H22B 0.9800
C22 H22C 0.9800
